data_7123881
loop_
_publ_author_name
'Li, Jiapeng'
'Yin, Jianhao'
'Wang, Gao-Xiang'
'Yin, Zhu-Bao'
'Zhang, Wen-Xiong'
'Xi, Zhenfeng'

_publ_section_title
;
 Synthesis and reactivity of asymmetric Cr(I) dinitrogen complexes
 supported by cyclopentadienyl-phosphine ligands
;
_journal_name_full 'Chemical Communications'
_journal_paper_doi 10.1039/C9CC02960E
_journal_year 2019
_chemical_formula_moiety 'C44 H46 Cr N2 P, C3 H7'
_chemical_formula_sum 'C47 H53 Cr N2 P'
_chemical_formula_weight 728.88
_space_group_crystal_system triclinic
_space_group_IT_number 2
_space_group_name_Hall '-P 1'
_space_group_name_H-M_alt 'P -1'
_symmetry_space_group_name_Hall '-P 1'
_symmetry_space_group_name_H-M 'P -1'
_atom_sites_solution_hydrogens geom
_atom_sites_solution_primary dual
_audit_creation_date 2019-03-21
_audit_creation_method
;
Olex2 1.2
(compiled 2018.05.29 svn.r3508 for OlexSys, GUI svn.r5506)
;
_audit_update_record
;
2019-04-02 deposited with the CCDC.    2019-07-17 downloaded from the CCDC.
;
_cell_angle_alpha 96.567(3)
_cell_angle_beta 98.370(3)
_cell_angle_gamma 115.198(3)
_cell_formula_units_Z 2
_cell_length_a 11.3491(4)
_cell_length_b 11.6086(4)
_cell_length_c 17.2859(6)
_cell_measurement_reflns_used 16061
_cell_measurement_temperature 179.99(10)
_cell_measurement_theta_max 30.1260
_cell_measurement_theta_min 3.8520
_cell_volume 1998.77(14)
_computing_cell_refinement 'CrysAlisPro 1.171.39.28b (Rigaku OD, 2015)'
_computing_data_collection 'CrysAlisPro 1.171.39.28b (Rigaku OD, 2015)'
_computing_data_reduction 'CrysAlisPro 1.171.39.28b (Rigaku OD, 2015)'
_computing_molecular_graphics 'Olex2 (Dolomanov et al., 2009)'
_computing_publication_material 'Olex2 (Dolomanov et al., 2009)'
_computing_structure_refinement 'ShelXL (Sheldrick, 2015)'
_computing_structure_solution 'ShelXT (Sheldrick, 2015)'
_diffrn_ambient_environment N~2~
_diffrn_ambient_temperature 179.99(10)
_diffrn_detector 'CCD plate'
_diffrn_measured_fraction_theta_full 0.997
_diffrn_measured_fraction_theta_max 0.997
_diffrn_measurement_details
;
List of Runs (angles in degrees, time in seconds):

  # Type    Start    End  Width  t~exp~   \w     \q     \k     \f   Frames
#--------------------------------------------------------------------------
  1  \w     36.00  67.00   0.50    1.00    --   -9.50 -19.00-180.00   62
  2  \w    -53.00 -13.00   0.50    1.00    --   -9.50 -19.00-180.00   80
  3  \w    -33.00  29.00   0.50    1.00    --   -9.50 -82.00 150.00  124
  4  \w    -14.00  21.00   0.50    1.00    --   -9.50 -77.00 -60.00   70
  5  \w    -33.00  32.00   0.50    1.00    --   -9.50 -82.00  60.00  130
  6  \w    -58.00  16.00   0.50    1.00    --   -9.50 -57.00 -60.00  148
  7  \w    -28.00  97.00   0.50    1.00    --    9.50  38.00 -60.00  250
  8  \w    -72.00 -14.00   0.50    1.00    --    9.50 -57.00   0.00  116
  9  \w    -69.00  44.00   0.50    1.00    --    9.50 -38.00  60.00  226
;
_diffrn_measurement_device 'four-circle diffractometer'
_diffrn_measurement_device_type 'XtaLAB AFC12 (RINC): Kappa single'
_diffrn_measurement_method '\w scans'
_diffrn_orient_matrix_type 'CrysAlisPro convention (1999,Acta A55,543-557)'
_diffrn_orient_matrix_UB_11 -0.0361346000
_diffrn_orient_matrix_UB_12 0.0054160000
_diffrn_orient_matrix_UB_13 -0.0353394000
_diffrn_orient_matrix_UB_21 -0.0604756000
_diffrn_orient_matrix_UB_22 -0.0330942000
_diffrn_orient_matrix_UB_23 0.0125095000
_diffrn_orient_matrix_UB_31 0.0064404000
_diffrn_orient_matrix_UB_32 0.0601613000
_diffrn_orient_matrix_UB_33 0.0196029000
_diffrn_radiation_monochromator graphite
_diffrn_radiation_probe x-ray
_diffrn_radiation_type MoK\a
_diffrn_radiation_wavelength 0.71073
_diffrn_reflns_av_R_equivalents 0.0238
_diffrn_reflns_av_unetI/netI 0.0225
_diffrn_reflns_Laue_measured_fraction_full 0.997
_diffrn_reflns_Laue_measured_fraction_max 0.997
_diffrn_reflns_limit_h_max 13
_diffrn_reflns_limit_h_min -14
_diffrn_reflns_limit_k_max 13
_diffrn_reflns_limit_k_min -14
_diffrn_reflns_limit_l_max 21
_diffrn_reflns_limit_l_min -21
_diffrn_reflns_number 31054
_diffrn_reflns_point_group_measured_fraction_full 0.997
_diffrn_reflns_point_group_measured_fraction_max 0.997
_diffrn_reflns_theta_full 25.242
_diffrn_reflns_theta_max 26.021
_diffrn_reflns_theta_min 3.542
_diffrn_source 'fine-focus sealed X-ray tube'
_diffrn_source_type 'Enhance (Mo) X-ray Source'
_exptl_absorpt_coefficient_mu 0.360
_exptl_absorpt_correction_T_max 1.00000
_exptl_absorpt_correction_T_min 0.83843
_exptl_absorpt_correction_type multi-scan
_exptl_absorpt_process_details
;
CrysAlisPro 1.171.39.28b (Rigaku Oxford Diffraction, 2015)
Empirical absorption correction using spherical harmonics,
 implemented in SCALE3 ABSPACK scaling algorithm.
;
_exptl_crystal_colour 'clear dark red'
_exptl_crystal_colour_lustre clear
_exptl_crystal_colour_modifier dark
_exptl_crystal_colour_primary red
_exptl_crystal_density_diffrn 1.211
_exptl_crystal_description block
_exptl_crystal_F_000 776
_exptl_crystal_size_max 0.1
_exptl_crystal_size_mid 0.1
_exptl_crystal_size_min 0.1
_refine_diff_density_max 1.642
_refine_diff_density_min -0.492
_refine_diff_density_rms 0.053
_refine_ls_extinction_method none
_refine_ls_goodness_of_fit_ref 1.071
_refine_ls_hydrogen_treatment constr
_refine_ls_matrix_type full
_refine_ls_number_parameters 465
_refine_ls_number_reflns 7834
_refine_ls_number_restraints 0
_refine_ls_restrained_S_all 1.071
_refine_ls_R_factor_all 0.0460
_refine_ls_R_factor_gt 0.0405
_refine_ls_shift/su_max 0.001
_refine_ls_shift/su_mean 0.000
_refine_ls_structure_factor_coef Fsqd
_refine_ls_weighting_details 'w=1/[\s^2^(Fo^2^)+(0.0556P)^2^+1.3772P] where P=(Fo^2^+2Fc^2^)/3'
_refine_ls_weighting_scheme calc
_refine_ls_wR_factor_gt 0.1114
_refine_ls_wR_factor_ref 0.1149
_reflns_Friedel_coverage 0.000
_reflns_number_gt 6916
_reflns_number_total 7834
_reflns_threshold_expression 'I > 2\s(I)'
_cod_data_source_file c9cc02960e2.cif
_cod_data_source_block 5
_cod_original_cell_volume 1998.76(13)
_cod_database_code 7123881
_shelx_shelxl_version_number 2017/1
_chemical_oxdiff_formula 'Cr C H P N'
_chemical_oxdiff_usercomment 'XLH180517-7, Ybdma'
_shelx_space_group_comment
;
The symmetry employed for this shelxl refinement is uniquely defined
by the following loop, which should always be used as a source of
symmetry information in preference to the above space-group names.
They are only intended as comments.
;
_shelx_estimated_absorpt_t_max 0.965
_shelx_estimated_absorpt_t_min 0.965
_reflns_odcompleteness_completeness 99.45
_reflns_odcompleteness_iscentric 1
_reflns_odcompleteness_theta 27.42
_olex2_refinement_description
;
1. Fixed Uiso
 At 1.2 times of:
  All C(H) groups, All C(H,H) groups
 At 1.5 times of:
  All C(H,H,H) groups
2.a Secondary CH2 refined with riding coordinates:
 C7(H7a,H7b), C43(H43a,H43b), C39(H39a,H39b), C37(H37a,H37b), C41(H41a,H41b),
 C47(H47a,H47b), C46(H46a,H46b)
2.b Aromatic/amide H refined with riding coordinates:
 C14(H14), C30(H30), C36(H36), C2(H2), C24(H24), C32(H32), C20(H20), C5(H5),
 C29(H29), C23(H23), C18(H18), C22(H22), C3(H3), C4(H4), C27(H27), C28(H28),
 C15(H15), C26(H26), C21(H21), C35(H35), C16(H16), C33(H33), C17(H17), C34(H34)
2.c Idealised Me refined as rotating group:
 C44(H44a,H44b,H44c), C38(H38a,H38b,H38c), C40(H40a,H40b,H40c), C42(H42a,H42b,
 H42c), C45(H45a,H45b,H45c)
;
_olex2_submission_special_instructions 'No special instructions were received'
_oxdiff_exptl_absorpt_empirical_details
;
Empirical correction (ABSPACK) includes:
- Absorption correction using spherical harmonics
- Frame scaling
;
_oxdiff_exptl_absorpt_empirical_full_max 1.221
_oxdiff_exptl_absorpt_empirical_full_min 0.759

loop_
_space_group_symop_operation_xyz
'x, y, z'
'-x, -y, -z'

loop_
_atom_site_label
_atom_site_type_symbol
_atom_site_fract_x
_atom_site_fract_y
_atom_site_fract_z
_atom_site_U_iso_or_equiv
_atom_site_adp_type
_atom_site_occupancy
_atom_site_site_symmetry_order
_atom_site_calc_flag
_atom_site_refinement_flags_posn
Cr1 Cr 0.60660(3) 0.28780(3) 0.24741(2) 0.02241(10) Uani 1 1 d .
P1 P 0.57126(5) 0.16689(4) 0.35475(3) 0.02142(12) Uani 1 1 d .
N1 N 0.51642(15) 0.38790(15) 0.28180(10) 0.0263(3) Uani 1 1 d .
N2 N 0.65691(15) 0.46787(15) 0.29171(10) 0.0276(3) Uani 1 1 d .
C13 C 0.39312(19) 0.06103(18) 0.34173(11) 0.0259(4) Uani 1 1 d .
C19 C 0.62496(19) 0.25864(17) 0.45651(11) 0.0239(4) Uani 1 1 d .
C1 C 0.64909(18) 0.05769(17) 0.35623(11) 0.0236(4) Uani 1 1 d .
C31 C 0.43480(19) 0.43063(18) 0.23884(11) 0.0255(4) Uani 1 1 d .
C14 C 0.3053(2) 0.1165(2) 0.33335(12) 0.0312(4) Uani 1 1 d .
H14 H 0.338462 0.205357 0.335429 0.037 Uiso 1 1 calc R
C25 C 0.72446(19) 0.54578(17) 0.36694(12) 0.0264(4) Uani 1 1 d .
C30 C 0.6603(2) 0.57186(19) 0.42469(12) 0.0307(4) Uani 1 1 d .
H30 H 0.567768 0.530089 0.415929 0.037 Uiso 1 1 calc R
C6 C 0.64793(19) -0.01333(17) 0.28401(12) 0.0262(4) Uani 1 1 d .
C8 C 0.6022(2) 0.11224(18) 0.17693(11) 0.0272(4) Uani 1 1 d .
C7 C 0.5722(2) -0.01528(18) 0.20345(12) 0.0297(4) Uani 1 1 d .
H7A H 0.587764 -0.069593 0.163305 0.036 Uiso 1 1 calc R
H7B H 0.477785 -0.057744 0.203415 0.036 Uiso 1 1 calc R
C36 C 0.4787(2) 0.56131(19) 0.23255(11) 0.0302(4) Uani 1 1 d .
H36 H 0.567048 0.620974 0.254159 0.036 Uiso 1 1 calc R
C2 C 0.71334(19) 0.04684(18) 0.42845(12) 0.0277(4) Uani 1 1 d .
H2 H 0.713860 0.093708 0.475985 0.033 Uiso 1 1 calc R
C24 C 0.7576(2) 0.35160(18) 0.48208(12) 0.0282(4) Uani 1 1 d .
H24 H 0.815506 0.364819 0.447369 0.034 Uiso 1 1 calc R
C32 C 0.3009(2) 0.3440(2) 0.20428(12) 0.0334(4) Uani 1 1 d .
H32 H 0.268745 0.256769 0.207305 0.040 Uiso 1 1 calc R
C20 C 0.5387(2) 0.24026(19) 0.50868(12) 0.0290(4) Uani 1 1 d .
H20 H 0.450070 0.178137 0.492170 0.035 Uiso 1 1 calc R
C9 C 0.5046(2) 0.14125(19) 0.13330(11) 0.0295(4) Uani 1 1 d .
C5 C 0.7118(2) -0.09312(19) 0.28817(13) 0.0330(4) Uani 1 1 d .
H5 H 0.711708 -0.141023 0.241187 0.040 Uiso 1 1 calc R
C10 C 0.5726(2) 0.2662(2) 0.11485(11) 0.0334(5) Uani 1 1 d .
C29 C 0.7347(2) 0.6602(2) 0.49523(13) 0.0387(5) Uani 1 1 d .
H29 H 0.691164 0.676674 0.533465 0.046 Uiso 1 1 calc R
C23 C 0.8036(2) 0.4243(2) 0.55878(13) 0.0345(5) Uani 1 1 d .
H23 H 0.892664 0.485019 0.575980 0.041 Uiso 1 1 calc R
C18 C 0.3421(2) -0.0721(2) 0.33808(14) 0.0359(5) Uani 1 1 d .
H18 H 0.399436 -0.110166 0.343645 0.043 Uiso 1 1 calc R
C12 C 0.7310(2) 0.2169(2) 0.18297(13) 0.0323(4) Uani 1 1 d .
C22 C 0.7164(2) 0.4064(2) 0.61026(12) 0.0371(5) Uani 1 1 d .
H22 H 0.746844 0.456281 0.661580 0.045 Uiso 1 1 calc R
C3 C 0.7764(2) -0.03273(19) 0.43044(13) 0.0334(4) Uani 1 1 d .
H3 H 0.819274 -0.038534 0.478899 0.040 Uiso 1 1 calc R
C4 C 0.7751(2) -0.1029(2) 0.36029(14) 0.0358(5) Uani 1 1 d .
H4 H 0.816632 -0.156757 0.361208 0.043 Uiso 1 1 calc R
C27 C 0.9367(2) 0.6978(2) 0.45313(14) 0.0376(5) Uani 1 1 d .
H27 H 1.029322 0.739246 0.462632 0.045 Uiso 1 1 calc R
C28 C 0.8728(2) 0.7242(2) 0.50968(14) 0.0415(5) Uani 1 1 d .
H28 H 0.921668 0.784072 0.556804 0.050 Uiso 1 1 calc R
C15 C 0.1690(2) 0.0397(2) 0.32196(14) 0.0406(5) Uani 1 1 d .
H15 H 0.111124 0.077232 0.316955 0.049 Uiso 1 1 calc R
C26 C 0.8646(2) 0.61045(18) 0.38261(13) 0.0315(4) Uani 1 1 d .
H26 H 0.909274 0.594161 0.344976 0.038 Uiso 1 1 calc R
C21 C 0.5850(2) 0.3146(2) 0.58514(12) 0.0350(5) Uani 1 1 d .
H21 H 0.527077 0.302464 0.619751 0.042 Uiso 1 1 calc R
C11 C 0.7121(2) 0.3124(2) 0.14546(13) 0.0356(5) Uani 1 1 d .
C35 C 0.3913(3) 0.6021(2) 0.19436(13) 0.0405(5) Uani 1 1 d .
H35 H 0.422122 0.689239 0.191295 0.049 Uiso 1 1 calc R
C16 C 0.1192(2) -0.0929(3) 0.31805(16) 0.0486(6) Uani 1 1 d .
H16 H 0.027736 -0.144614 0.310007 0.058 Uiso 1 1 calc R
C33 C 0.2162(2) 0.3875(3) 0.16569(13) 0.0431(5) Uani 1 1 d .
H33 H 0.128207 0.328571 0.142576 0.052 Uiso 1 1 calc R
C17 C 0.2053(2) -0.1481(2) 0.32611(17) 0.0494(6) Uani 1 1 d .
H17 H 0.171471 -0.237173 0.323501 0.059 Uiso 1 1 calc R
C34 C 0.2607(3) 0.5171(3) 0.16103(14) 0.0461(6) Uani 1 1 d .
H34 H 0.203058 0.545846 0.135812 0.055 Uiso 1 1 calc R
C43 C 0.3577(2) 0.0512(2) 0.10819(13) 0.0387(5) Uani 1 1 d .
H43A H 0.309971 0.100828 0.094480 0.046 Uiso 1 1 calc R
H43B H 0.326909 0.011951 0.152589 0.046 Uiso 1 1 calc R
C39 C 0.8219(3) 0.4403(2) 0.13911(17) 0.0510(6) Uani 1 1 d .
H39A H 0.895333 0.468272 0.184702 0.061 Uiso 1 1 calc R
H39B H 0.788952 0.504938 0.140939 0.061 Uiso 1 1 calc R
C37 C 0.5092(3) 0.3366(2) 0.06961(13) 0.0445(6) Uani 1 1 d .
H37A H 0.565069 0.429463 0.086641 0.053 Uiso 1 1 calc R
H37B H 0.423371 0.317003 0.082792 0.053 Uiso 1 1 calc R
C41 C 0.8634(2) 0.2197(2) 0.21458(16) 0.0456(6) Uani 1 1 d .
H41A H 0.848145 0.131004 0.215305 0.055 Uiso 1 1 calc R
H41B H 0.919780 0.250710 0.176931 0.055 Uiso 1 1 calc R
C44 C 0.3258(3) -0.0559(3) 0.03676(17) 0.0600(7) Uani 1 1 d .
H44A H 0.354443 -0.017516 -0.007664 0.090 Uiso 1 1 calc GR
H44B H 0.231381 -0.111125 0.022669 0.090 Uiso 1 1 calc GR
H44C H 0.371488 -0.106304 0.050415 0.090 Uiso 1 1 calc GR
C38 C 0.4896(4) 0.3003(4) -0.02016(15) 0.0720(10) Uani 1 1 d .
H38A H 0.451006 0.349143 -0.045754 0.108 Uiso 1 1 calc GR
H38B H 0.431076 0.209167 -0.037804 0.108 Uiso 1 1 calc GR
H38C H 0.574186 0.319492 -0.033694 0.108 Uiso 1 1 calc GR
C40 C 0.8734(4) 0.4333(3) 0.0628(2) 0.0740(9) Uani 1 1 d .
H40A H 0.802761 0.411806 0.017432 0.111 Uiso 1 1 calc GR
H40B H 0.904000 0.367859 0.059859 0.111 Uiso 1 1 calc GR
H40C H 0.945839 0.515901 0.063076 0.111 Uiso 1 1 calc GR
C42 C 0.9366(3) 0.2967(3) 0.29237(19) 0.0674(8) Uani 1 1 d .
H42A H 0.941921 0.381930 0.295546 0.101 Uiso 1 1 calc GR
H42B H 1.024905 0.303244 0.301446 0.101 Uiso 1 1 calc GR
H42C H 0.891799 0.256328 0.332090 0.101 Uiso 1 1 calc GR
C47 C -0.0298(6) -0.0661(6) 0.0085(5) 0.170(4) Uani 1 1 d .
H47A H 0.030917 -0.102678 0.000173 0.204 Uiso 1 1 calc R
H47B H -0.110942 -0.116732 -0.031995 0.204 Uiso 1 1 calc R
C45 C -0.1149(8) -0.2238(7) 0.1027(5) 0.198(4) Uani 1 1 d .
H45A H -0.197847 -0.279092 0.065885 0.297 Uiso 1 1 calc GR
H45B H -0.128486 -0.223113 0.156280 0.297 Uiso 1 1 calc GR
H45C H -0.050932 -0.255831 0.096212 0.297 Uiso 1 1 calc GR
C46 C -0.0645(10) -0.0900(9) 0.0870(6) 0.219(5) Uani 1 1 d .
H46A H 0.014512 -0.034954 0.128189 0.263 Uiso 1 1 calc R
H46B H -0.131229 -0.060600 0.093758 0.263 Uiso 1 1 calc R

loop_
_atom_site_aniso_label
_atom_site_aniso_U_11
_atom_site_aniso_U_22
_atom_site_aniso_U_33
_atom_site_aniso_U_23
_atom_site_aniso_U_13
_atom_site_aniso_U_12
Cr1 0.02642(17) 0.02105(16) 0.02129(16) 0.00607(11) 0.00836(12) 0.01062(12)
P1 0.0242(2) 0.0215(2) 0.0218(2) 0.00657(17) 0.00820(18) 0.01168(19)
N1 0.0237(8) 0.0218(7) 0.0305(8) 0.0030(6) 0.0041(6) 0.0088(6)
N2 0.0244(8) 0.0234(8) 0.0319(9) 0.0029(6) 0.0055(7) 0.0088(7)
C13 0.0269(9) 0.0292(9) 0.0236(9) 0.0095(7) 0.0089(7) 0.0124(8)
C19 0.0325(10) 0.0236(9) 0.0219(9) 0.0074(7) 0.0084(7) 0.0169(8)
C1 0.0232(9) 0.0198(8) 0.0306(10) 0.0086(7) 0.0090(7) 0.0103(7)
C31 0.0304(10) 0.0285(9) 0.0203(9) 0.0039(7) 0.0086(7) 0.0149(8)
C14 0.0325(10) 0.0345(10) 0.0312(10) 0.0103(8) 0.0108(8) 0.0170(9)
C25 0.0297(10) 0.0185(8) 0.0316(10) 0.0066(7) 0.0036(8) 0.0120(8)
C30 0.0328(10) 0.0273(10) 0.0351(11) 0.0063(8) 0.0063(8) 0.0168(8)
C6 0.0275(9) 0.0208(9) 0.0310(10) 0.0068(7) 0.0094(8) 0.0102(8)
C8 0.0348(10) 0.0281(9) 0.0237(9) 0.0049(7) 0.0123(8) 0.0171(8)
C7 0.0366(11) 0.0239(9) 0.0289(10) 0.0027(8) 0.0089(8) 0.0140(8)
C36 0.0391(11) 0.0292(10) 0.0244(10) 0.0065(8) 0.0094(8) 0.0162(9)
C2 0.0286(10) 0.0236(9) 0.0317(10) 0.0082(8) 0.0076(8) 0.0116(8)
C24 0.0323(10) 0.0274(9) 0.0297(10) 0.0086(8) 0.0097(8) 0.0163(8)
C32 0.0310(10) 0.0355(11) 0.0316(11) 0.0057(8) 0.0067(8) 0.0133(9)
C20 0.0333(10) 0.0327(10) 0.0280(10) 0.0101(8) 0.0109(8) 0.0189(9)
C9 0.0400(11) 0.0331(10) 0.0198(9) 0.0014(7) 0.0082(8) 0.0209(9)
C5 0.0375(11) 0.0247(9) 0.0415(12) 0.0054(8) 0.0141(9) 0.0169(9)
C10 0.0525(13) 0.0381(11) 0.0211(9) 0.0091(8) 0.0153(9) 0.0278(10)
C29 0.0521(13) 0.0368(11) 0.0332(11) 0.0020(9) 0.0058(10) 0.0278(11)
C23 0.0382(11) 0.0289(10) 0.0337(11) 0.0042(8) -0.0003(9) 0.0155(9)
C18 0.0313(11) 0.0317(10) 0.0469(13) 0.0160(9) 0.0111(9) 0.0135(9)
C12 0.0360(11) 0.0328(10) 0.0348(11) 0.0102(8) 0.0185(9) 0.0172(9)
C22 0.0571(14) 0.0375(11) 0.0231(10) 0.0020(8) 0.0037(9) 0.0296(11)
C3 0.0310(10) 0.0286(10) 0.0420(12) 0.0136(9) 0.0043(9) 0.0141(9)
C4 0.0347(11) 0.0284(10) 0.0532(13) 0.0133(9) 0.0125(10) 0.0202(9)
C27 0.0317(11) 0.0262(10) 0.0467(13) 0.0050(9) -0.0046(9) 0.0101(9)
C28 0.0504(13) 0.0299(11) 0.0366(12) -0.0031(9) -0.0095(10) 0.0192(10)
C15 0.0313(11) 0.0521(13) 0.0462(13) 0.0174(11) 0.0128(10) 0.0227(10)
C26 0.0294(10) 0.0242(9) 0.0400(11) 0.0061(8) 0.0061(8) 0.0117(8)
C21 0.0473(13) 0.0453(12) 0.0248(10) 0.0102(9) 0.0143(9) 0.0293(11)
C11 0.0484(13) 0.0355(11) 0.0322(11) 0.0139(9) 0.0240(10) 0.0209(10)
C35 0.0613(15) 0.0439(12) 0.0310(11) 0.0162(9) 0.0150(10) 0.0333(12)
C16 0.0270(11) 0.0506(14) 0.0626(16) 0.0220(12) 0.0123(11) 0.0090(10)
C33 0.0327(11) 0.0635(15) 0.0327(12) 0.0091(10) 0.0041(9) 0.0222(11)
C17 0.0358(12) 0.0329(12) 0.0728(18) 0.0209(12) 0.0126(12) 0.0066(10)
C34 0.0543(15) 0.0680(16) 0.0348(12) 0.0198(11) 0.0100(11) 0.0422(13)
C43 0.0403(12) 0.0411(12) 0.0343(11) -0.0020(9) 0.0000(9) 0.0228(10)
C39 0.0608(16) 0.0443(13) 0.0591(16) 0.0268(12) 0.0369(13) 0.0224(12)
C37 0.0742(17) 0.0510(13) 0.0264(11) 0.0137(10) 0.0169(11) 0.0415(13)
C41 0.0323(11) 0.0437(13) 0.0670(17) 0.0189(12) 0.0211(11) 0.0176(10)
C44 0.0566(16) 0.0581(16) 0.0528(16) -0.0198(13) -0.0100(13) 0.0287(14)
C38 0.118(3) 0.115(3) 0.0292(13) 0.0288(15) 0.0252(15) 0.088(2)
C40 0.083(2) 0.074(2) 0.079(2) 0.0375(17) 0.0590(19) 0.0300(18)
C42 0.0555(17) 0.077(2) 0.0668(19) 0.0051(16) 0.0127(15) 0.0301(16)
C47 0.104(4) 0.118(4) 0.247(8) -0.056(6) -0.086(5) 0.073(4)
C45 0.180(7) 0.122(5) 0.270(10) 0.006(6) -0.029(7) 0.079(5)
C46 0.218(10) 0.142(7) 0.261(11) -0.035(8) -0.071(9) 0.106(7)

loop_
_atom_type_symbol
_atom_type_description
_atom_type_scat_dispersion_real
_atom_type_scat_dispersion_imag
_atom_type_scat_source
C C 0.0033 0.0016 'International Tables Vol C Tables 4.2.6.8 and 6.1.1.4'
H H 0.0000 0.0000 'International Tables Vol C Tables 4.2.6.8 and 6.1.1.4'
Cr Cr 0.3209 0.6236 'International Tables Vol C Tables 4.2.6.8 and 6.1.1.4'
N N 0.0061 0.0033 'International Tables Vol C Tables 4.2.6.8 and 6.1.1.4'
P P 0.1023 0.0942 'International Tables Vol C Tables 4.2.6.8 and 6.1.1.4'

loop_
_geom_angle_atom_site_label_1
_geom_angle_atom_site_label_2
_geom_angle_atom_site_label_3
_geom_angle
_geom_angle_site_symmetry_1
N1 Cr1 P1 94.50(5) .
N1 Cr1 C8 150.72(7) .
N1 Cr1 C9 116.58(7) .
N1 Cr1 C10 105.52(7) .
N1 Cr1 C12 162.31(7) .
N1 Cr1 C11 125.82(7) .
N2 Cr1 P1 108.20(5) .
N2 Cr1 N1 43.30(6) .
N2 Cr1 C8 161.50(7) .
N2 Cr1 C9 140.79(7) .
N2 Cr1 C10 107.31(7) .
N2 Cr1 C12 125.36(7) .
N2 Cr1 C11 100.47(7) .
C8 Cr1 P1 85.54(5) .
C8 Cr1 C9 37.29(7) .
C8 Cr1 C10 62.14(7) .
C8 Cr1 C12 37.00(7) .
C8 Cr1 C11 61.68(7) .
C9 Cr1 P1 106.52(5) .
C9 Cr1 C12 61.87(8) .
C9 Cr1 C11 61.80(8) .
C10 Cr1 P1 143.46(6) .
C10 Cr1 C9 37.10(8) .
C10 Cr1 C12 61.88(8) .
C10 Cr1 C11 37.19(8) .
C12 Cr1 P1 102.83(5) .
C11 Cr1 P1 139.49(6) .
C11 Cr1 C12 36.68(8) .
C13 P1 Cr1 109.17(6) .
C13 P1 C1 104.84(8) .
C19 P1 Cr1 117.86(6) .
C19 P1 C13 105.52(9) .
C19 P1 C1 104.19(8) .
C1 P1 Cr1 114.18(6) .
N2 N1 Cr1 68.25(9) .
C31 N1 Cr1 131.53(13) .
C31 N1 N2 115.24(15) .
N1 N2 Cr1 68.45(9) .
C25 N2 Cr1 132.71(13) .
C25 N2 N1 116.44(15) .
C14 C13 P1 118.30(15) .
C18 C13 P1 122.51(15) .
C18 C13 C14 119.17(18) .
C24 C19 P1 117.91(14) .
C20 C19 P1 122.62(15) .
C20 C19 C24 119.47(17) .
C6 C1 P1 119.93(14) .
C2 C1 P1 120.43(14) .
C2 C1 C6 119.61(17) .
N1 C31 C36 122.17(17) .
N1 C31 C32 120.15(17) .
C36 C31 C32 117.55(18) .
C13 C14 H14 119.8 .
C15 C14 C13 120.40(19) .
C15 C14 H14 119.8 .
N2 C25 C30 123.45(18) .
N2 C25 C26 118.02(18) .
C30 C25 C26 118.27(18) .
C25 C30 H30 120.0 .
C29 C30 C25 120.0(2) .
C29 C30 H30 120.0 .
C1 C6 C7 123.22(17) .
C5 C6 C1 117.77(18) .
C5 C6 C7 118.83(17) .
C7 C8 Cr1 126.22(13) .
C9 C8 Cr1 71.77(10) .
C9 C8 C7 124.53(18) .
C12 C8 Cr1 73.04(11) .
C12 C8 C7 126.64(18) .
C12 C8 C9 108.50(17) .
C6 C7 H7A 107.6 .
C6 C7 H7B 107.6 .
C8 C7 C6 118.70(16) .
C8 C7 H7A 107.6 .
C8 C7 H7B 107.6 .
H7A C7 H7B 107.1 .
C31 C36 H36 119.8 .
C35 C36 C31 120.5(2) .
C35 C36 H36 119.8 .
C1 C2 H2 119.4 .
C3 C2 C1 121.16(19) .
C3 C2 H2 119.4 .
C19 C24 H24 119.9 .
C23 C24 C19 120.29(18) .
C23 C24 H24 119.9 .
C31 C32 H32 119.7 .
C33 C32 C31 120.6(2) .
C33 C32 H32 119.7 .
C19 C20 H20 120.0 .
C21 C20 C19 119.95(19) .
C21 C20 H20 120.0 .
C8 C9 Cr1 70.94(11) .
C8 C9 C43 125.29(18) .
C10 C9 Cr1 71.24(11) .
C10 C9 C8 107.73(18) .
C10 C9 C43 126.91(19) .
C43 C9 Cr1 125.78(14) .
C6 C5 H5 119.0 .
C4 C5 C6 121.94(19) .
C4 C5 H5 119.0 .
C9 C10 Cr1 71.66(11) .
C9 C10 C11 107.81(18) .
C9 C10 C37 126.3(2) .
C11 C10 Cr1 71.99(11) .
C11 C10 C37 125.9(2) .
C37 C10 Cr1 122.87(14) .
C30 C29 H29 119.4 .
C28 C29 C30 121.2(2) .
C28 C29 H29 119.4 .
C24 C23 H23 120.1 .
C24 C23 C22 119.9(2) .
C22 C23 H23 120.1 .
C13 C18 H18 120.1 .
C17 C18 C13 119.9(2) .
C17 C18 H18 120.1 .
C8 C12 Cr1 69.96(11) .
C8 C12 C41 126.50(19) .
C11 C12 Cr1 70.92(11) .
C11 C12 C8 107.35(18) .
C11 C12 C41 125.81(19) .
C41 C12 Cr1 129.60(16) .
C23 C22 H22 120.0 .
C21 C22 C23 119.97(19) .
C21 C22 H22 120.0 .
C2 C3 H3 120.2 .
C4 C3 C2 119.58(19) .
C4 C3 H3 120.2 .
C5 C4 H4 120.0 .
C3 C4 C5 119.93(19) .
C3 C4 H4 120.0 .
C28 C27 H27 119.6 .
C28 C27 C26 120.7(2) .
C26 C27 H27 119.6 .
C29 C28 H28 120.5 .
C27 C28 C29 119.0(2) .
C27 C28 H28 120.5 .
C14 C15 H15 120.0 .
C16 C15 C14 120.0(2) .
C16 C15 H15 120.0 .
C25 C26 H26 119.6 .
C27 C26 C25 120.8(2) .
C27 C26 H26 119.6 .
C20 C21 H21 119.8 .
C22 C21 C20 120.41(19) .
C22 C21 H21 119.8 .
C10 C11 Cr1 70.82(11) .
C10 C11 C39 126.2(2) .
C12 C11 Cr1 72.40(11) .
C12 C11 C10 108.56(18) .
C12 C11 C39 125.2(2) .
C39 C11 Cr1 122.94(15) .
C36 C35 H35 119.2 .
C34 C35 C36 121.6(2) .
C34 C35 H35 119.2 .
C15 C16 H16 120.1 .
C17 C16 C15 119.9(2) .
C17 C16 H16 120.1 .
C32 C33 H33 119.5 .
C34 C33 C32 121.1(2) .
C34 C33 H33 119.5 .
C18 C17 H17 119.7 .
C16 C17 C18 120.7(2) .
C16 C17 H17 119.7 .
C35 C34 C33 118.6(2) .
C35 C34 H34 120.7 .
C33 C34 H34 120.7 .
C9 C43 H43A 109.2 .
C9 C43 H43B 109.2 .
C9 C43 C44 112.06(19) .
H43A C43 H43B 107.9 .
C44 C43 H43A 109.2 .
C44 C43 H43B 109.2 .
C11 C39 H39A 109.0 .
C11 C39 H39B 109.0 .
C11 C39 C40 113.0(2) .
H39A C39 H39B 107.8 .
C40 C39 H39A 109.0 .
C40 C39 H39B 109.0 .
C10 C37 H37A 109.0 .
C10 C37 H37B 109.0 .
C10 C37 C38 113.03(19) .
H37A C37 H37B 107.8 .
C38 C37 H37A 109.0 .
C38 C37 H37B 109.0 .
C12 C41 H41A 107.9 .
C12 C41 H41B 107.9 .
H41A C41 H41B 107.2 .
C42 C41 C12 117.7(2) .
C42 C41 H41A 107.9 .
C42 C41 H41B 107.9 .
C43 C44 H44A 109.5 .
C43 C44 H44B 109.5 .
C43 C44 H44C 109.5 .
H44A C44 H44B 109.5 .
H44A C44 H44C 109.5 .
H44B C44 H44C 109.5 .
C37 C38 H38A 109.5 .
C37 C38 H38B 109.5 .
C37 C38 H38C 109.5 .
H38A C38 H38B 109.5 .
H38A C38 H38C 109.5 .
H38B C38 H38C 109.5 .
C39 C40 H40A 109.5 .
C39 C40 H40B 109.5 .
C39 C40 H40C 109.5 .
H40A C40 H40B 109.5 .
H40A C40 H40C 109.5 .
H40B C40 H40C 109.5 .
C41 C42 H42A 109.5 .
C41 C42 H42B 109.5 .
C41 C42 H42C 109.5 .
H42A C42 H42B 109.5 .
H42A C42 H42C 109.5 .
H42B C42 H42C 109.5 .
C47 C47 H47A 106.9 2
C47 C47 H47B 106.9 2
C47 C47 C46 121.6(9) 2
H47A C47 H47B 106.7 .
C46 C47 H47A 106.9 .
C46 C47 H47B 106.9 .
H45A C45 H45B 109.5 .
H45A C45 H45C 109.5 .
H45B C45 H45C 109.5 .
C46 C45 H45A 109.5 .
C46 C45 H45B 109.5 .
C46 C45 H45C 109.5 .
C47 C46 H46A 107.5 .
C47 C46 H46B 107.5 .
C45 C46 C47 119.1(8) .
C45 C46 H46A 107.5 .
C45 C46 H46B 107.5 .
H46A C46 H46B 107.0 .

loop_
_geom_bond_atom_site_label_1
_geom_bond_atom_site_label_2
_geom_bond_distance
_geom_bond_site_symmetry_2
Cr1 P1 2.4302(5) .
Cr1 N1 1.9449(16) .
Cr1 N2 1.9423(16) .
Cr1 C8 2.2287(18) .
Cr1 C9 2.2396(19) .
Cr1 C10 2.2341(19) .
Cr1 C12 2.269(2) .
Cr1 C11 2.250(2) .
P1 C13 1.8267(19) .
P1 C19 1.8185(19) .
P1 C1 1.8281(18) .
N1 N2 1.434(2) .
N1 C31 1.390(2) .
N2 C25 1.395(3) .
C13 C14 1.398(3) .
C13 C18 1.390(3) .
C19 C24 1.393(3) .
C19 C20 1.393(3) .
C1 C6 1.410(3) .
C1 C2 1.398(3) .
C31 C36 1.404(3) .
C31 C32 1.405(3) .
C14 H14 0.9300 .
C14 C15 1.387(3) .
C25 C30 1.396(3) .
C25 C26 1.407(3) .
C30 H30 0.9300 .
C30 C29 1.388(3) .
C6 C7 1.519(3) .
C6 C5 1.400(3) .
C8 C7 1.513(3) .
C8 C9 1.428(3) .
C8 C12 1.428(3) .
C7 H7A 0.9700 .
C7 H7B 0.9700 .
C36 H36 0.9300 .
C36 C35 1.387(3) .
C2 H2 0.9300 .
C2 C3 1.389(3) .
C24 H24 0.9300 .
C24 C23 1.382(3) .
C32 H32 0.9300 .
C32 C33 1.388(3) .
C20 H20 0.9300 .
C20 C21 1.385(3) .
C9 C10 1.423(3) .
C9 C43 1.504(3) .
C5 H5 0.9300 .
C5 C4 1.387(3) .
C10 C11 1.430(3) .
C10 C37 1.510(3) .
C29 H29 0.9300 .
C29 C28 1.387(3) .
C23 H23 0.9300 .
C23 C22 1.392(3) .
C18 H18 0.9300 .
C18 C17 1.389(3) .
C12 C11 1.422(3) .
C12 C41 1.508(3) .
C22 H22 0.9300 .
C22 C21 1.379(3) .
C3 H3 0.9300 .
C3 C4 1.376(3) .
C4 H4 0.9300 .
C27 H27 0.9300 .
C27 C28 1.379(3) .
C27 C26 1.380(3) .
C28 H28 0.9300 .
C15 H15 0.9300 .
C15 C16 1.385(3) .
C26 H26 0.9300 .
C21 H21 0.9300 .
C11 C39 1.507(3) .
C35 H35 0.9300 .
C35 C34 1.371(4) .
C16 H16 0.9300 .
C16 C17 1.378(4) .
C33 H33 0.9300 .
C33 C34 1.385(4) .
C17 H17 0.9300 .
C34 H34 0.9300 .
C43 H43A 0.9700 .
C43 H43B 0.9700 .
C43 C44 1.529(3) .
C39 H39A 0.9700 .
C39 H39B 0.9700 .
C39 C40 1.526(4) .
C37 H37A 0.9700 .
C37 H37B 0.9700 .
C37 C38 1.518(3) .
C41 H41A 0.9700 .
C41 H41B 0.9700 .
C41 C42 1.437(4) .
C44 H44A 0.9600 .
C44 H44B 0.9600 .
C44 H44C 0.9600 .
C38 H38A 0.9600 .
C38 H38B 0.9600 .
C38 H38C 0.9600 .
C40 H40A 0.9600 .
C40 H40B 0.9600 .
C40 H40C 0.9600 .
C42 H42A 0.9600 .
C42 H42B 0.9600 .
C42 H42C 0.9600 .
C47 C47 1.474(15) 2
C47 H47A 0.9700 .
C47 H47B 0.9700 .
C47 C46 1.491(13) .
C45 H45A 0.9600 .
C45 H45B 0.9600 .
C45 H45C 0.9600 .
C45 C46 1.483(11) .
C46 H46A 0.9700 .
C46 H46B 0.9700 .
